data_2235533
loop_
_publ_author_name
'Nesbit, Mark A.'
'Gray, Danielle L.'
'Girolami, Gregory S.'

_publ_section_title
;
 Di-\m-bromido-bis[benzyl(diethyl ether)magnesium]
;
_journal_coeditor_code KP2423
_journal_issue 7
_journal_name_full 'Acta Crystallographica Section E'
_journal_page_first m942
_journal_paper_doi 10.1107/S1600536812025445
_journal_volume 68
_journal_year 2012
_chemical_formula_iupac '[Mg2 Br2 (C7 H7)2 (C4 H10 O)2]'
_chemical_formula_moiety 'C22 H34 Br2 Mg2 O2 '
_chemical_formula_sum 'C22 H34 Br2 Mg2 O2'
_chemical_formula_weight 538.93
_chemical_name_systematic
;
Di-\m-bromido-bis[benzyl(diethyl ether)magnesium]
;
_space_group_IT_number 14
_symmetry_cell_setting monoclinic
_symmetry_space_group_name_Hall '-P 2ybc'
_symmetry_space_group_name_H-M 'P 1 21/c 1'
_atom_sites_solution_hydrogens geom
_atom_sites_solution_primary direct
_atom_sites_solution_secondary difmap
_cell_angle_alpha 90.00
_cell_angle_beta 96.370(3)
_cell_angle_gamma 90.00
_cell_formula_units_Z 2
_cell_length_a 8.0657(4)
_cell_length_b 12.4288(6)
_cell_length_c 13.1840(6)
_cell_measurement_reflns_used 5006
_cell_measurement_temperature 193(2)
_cell_measurement_theta_max 23.51
_cell_measurement_theta_min 2.26
_cell_volume 1313.50(11)
_computing_cell_refinement 'SAINT (Bruker, 2005)'
_computing_data_collection 'APEX2 (Bruker, 2010)'
_computing_data_reduction
;
SAINT  and XPREP  (Bruker, 2005)
;
_computing_molecular_graphics
;
SHELXTL (Sheldrick, 2008)
;
_computing_publication_material 'XCIF  (Bruker, 2005)'
_computing_structure_refinement 'SHELXTL (Sheldrick, 2008)'
_computing_structure_solution 'SHELXTL  (Sheldrick, 2008)'
_diffrn_ambient_temperature 193(2)
_diffrn_measured_fraction_theta_full 0.998
_diffrn_measured_fraction_theta_max 0.998
_diffrn_measurement_device 'Bruker Platform APEXII CCD'
_diffrn_measurement_method 'profile data from \f and \w scans'
_diffrn_radiation_monochromator graphite
_diffrn_radiation_source 'normal-focus sealed tube'
_diffrn_radiation_type MoK\a
_diffrn_radiation_wavelength 0.71073
_diffrn_reflns_av_R_equivalents 0.0781
_diffrn_reflns_av_sigmaI/netI 0.0449
_diffrn_reflns_limit_h_max 9
_diffrn_reflns_limit_h_min -9
_diffrn_reflns_limit_k_max 14
_diffrn_reflns_limit_k_min -14
_diffrn_reflns_limit_l_max 15
_diffrn_reflns_limit_l_min -15
_diffrn_reflns_number 22801
_diffrn_reflns_theta_full 25.31
_diffrn_reflns_theta_max 25.31
_diffrn_reflns_theta_min 2.26
_exptl_absorpt_coefficient_mu 3.147
_exptl_absorpt_correction_T_max 0.6346
_exptl_absorpt_correction_T_min 0.4402
_exptl_absorpt_correction_type integration
_exptl_absorpt_process_details '(SADABS; Bruker, 2007)'
_exptl_crystal_colour colourless
_exptl_crystal_density_diffrn 1.363
_exptl_crystal_density_method 'not measured'
_exptl_crystal_description prism
_exptl_crystal_F_000 552
_exptl_crystal_size_max 0.377
_exptl_crystal_size_mid 0.272
_exptl_crystal_size_min 0.226
_refine_diff_density_max 0.421
_refine_diff_density_min -0.357
_refine_ls_extinction_method none
_refine_ls_goodness_of_fit_ref 1.043
_refine_ls_hydrogen_treatment noref
_refine_ls_matrix_type full
_refine_ls_number_parameters 129
_refine_ls_number_reflns 2396
_refine_ls_number_restraints 0
_refine_ls_restrained_S_all 1.043
_refine_ls_R_factor_all 0.0519
_refine_ls_R_factor_gt 0.0313
_refine_ls_shift/su_max 0.001
_refine_ls_shift/su_mean 0.000
_refine_ls_structure_factor_coef Fsqd
_refine_ls_weighting_details 'calc w=1/[\s^2^(Fo^2^)+(0.0305P)^2^+0.0177P] where P=(Fo^2^+2Fc^2^)/3'
_refine_ls_weighting_scheme calc
_refine_ls_wR_factor_gt 0.0663
_refine_ls_wR_factor_ref 0.0726
_reflns_number_gt 1808
_reflns_number_total 2396
_reflns_threshold_expression 'I>2\s(I) '
_cod_data_source_file kp2423.cif
_cod_data_source_block I
_cod_original_sg_symbol_H-M 'P 21/c  '
_cod_database_code 2235533
_cod_database_fobs_code 2235533

loop_
_symmetry_equiv_pos_as_xyz
'x, y, z'
'-x, y+1/2, -z+1/2'
'-x, -y, -z'
'x, -y-1/2, z-1/2'

loop_
_atom_site_type_symbol
_atom_site_label
_atom_site_fract_x
_atom_site_fract_y
_atom_site_fract_z
_atom_site_U_iso_or_equiv
_atom_site_adp_type
_atom_site_calc_flag
_atom_site_refinement_flags
_atom_site_occupancy
_atom_site_symmetry_multiplicity
Mg Mg1 1.18152(11) 0.47556(7) 0.08013(7) 0.0396(2) Uani d . 1 1
Br Br1 0.89572(3) 0.55206(2) 0.11052(2) 0.05037(13) Uani d . 1 1
O O1 1.1776(2) 0.32859(13) 0.14171(14) 0.0459(5) Uani d . 1 1
C C1 1.3770(3) 0.6793(2) 0.0998(2) 0.0396(7) Uani d . 1 1
C C2 1.4242(4) 0.7119(2) 0.0058(2) 0.0521(8) Uani d . 1 1
H H2 1.4702 0.6604 -0.0364 0.063 Uiso calc R 1 1
C C3 1.4058(4) 0.8173(3) -0.0276(3) 0.0655(10) Uani d . 1 1
H H3 1.4394 0.8370 -0.0919 0.079 Uiso calc R 1 1
C C4 1.3403(4) 0.8927(3) 0.0310(3) 0.0712(10) Uani d . 1 1
H H4 1.3288 0.9651 0.0080 0.085 Uiso calc R 1 1
C C5 1.2908(4) 0.8638(2) 0.1233(3) 0.0624(9) Uani d . 1 1
H H5 1.2448 0.9164 0.1644 0.075 Uiso calc R 1 1
C C6 1.3072(3) 0.7593(2) 0.1567(2) 0.0488(7) Uani d . 1 1
H H6 1.2702 0.7407 0.2203 0.059 Uiso calc R 1 1
C C7 1.3934(3) 0.56671(19) 0.1365(2) 0.0468(7) Uani d . 1 1
H H7A 1.4057 0.5658 0.2120 0.056 Uiso calc R 1 1
H H7B 1.4947 0.5340 0.1134 0.056 Uiso calc R 1 1
C C8 1.0390(4) 0.2534(2) 0.1235(2) 0.0545(8) Uani d . 1 1
H H8A 0.9597 0.2804 0.0665 0.065 Uiso calc R 1 1
H H8B 0.9794 0.2499 0.1852 0.065 Uiso calc R 1 1
C C9 1.0940(4) 0.1444(2) 0.0986(2) 0.0708(10) Uani d . 1 1
H H9A 0.9964 0.0977 0.0838 0.106 Uiso calc R 1 1
H H9B 1.1665 0.1153 0.1567 0.106 Uiso calc R 1 1
H H9C 1.1557 0.1477 0.0387 0.106 Uiso calc R 1 1
C C10 1.2862(4) 0.3105(2) 0.2361(2) 0.0547(8) Uani d . 1 1
H H10A 1.3958 0.3446 0.2307 0.066 Uiso calc R 1 1
H H10B 1.3047 0.2322 0.2457 0.066 Uiso calc R 1 1
C C11 1.2145(4) 0.3549(3) 0.3267(2) 0.0777(10) Uani d . 1 1
H H11A 1.2928 0.3431 0.3880 0.117 Uiso calc R 1 1
H H11B 1.1088 0.3187 0.3345 0.117 Uiso calc R 1 1
H H11C 1.1948 0.4323 0.3173 0.117 Uiso calc R 1 1

loop_
_atom_site_aniso_label
_atom_site_aniso_U_11
_atom_site_aniso_U_22
_atom_site_aniso_U_33
_atom_site_aniso_U_12
_atom_site_aniso_U_13
_atom_site_aniso_U_23
Mg1 0.0341(5) 0.0340(5) 0.0493(6) 0.0000(4) -0.0015(4) 0.0023(4)
Br1 0.0424(2) 0.0587(2) 0.0502(2) 0.00999(14) 0.00602(14) -0.00680(14)
O1 0.0356(11) 0.0375(10) 0.0617(12) -0.0040(8) -0.0073(9) 0.0111(9)
C1 0.0255(16) 0.0405(16) 0.0514(18) -0.0041(12) -0.0023(13) -0.0063(13)
C2 0.0464(19) 0.0541(19) 0.056(2) -0.0063(15) 0.0071(16) -0.0068(15)
C3 0.059(2) 0.069(2) 0.069(2) -0.0160(18) 0.0071(19) 0.0179(18)
C4 0.059(2) 0.042(2) 0.109(3) -0.0042(17) -0.005(2) 0.015(2)
C5 0.050(2) 0.0429(19) 0.093(3) 0.0043(16) 0.0063(19) -0.0131(18)
C6 0.0376(18) 0.0501(18) 0.0593(19) -0.0034(14) 0.0081(15) -0.0048(14)
C7 0.0356(17) 0.0392(16) 0.064(2) -0.0012(13) -0.0001(14) 0.0002(13)
C8 0.0441(18) 0.0441(17) 0.074(2) -0.0092(15) 0.0004(16) 0.0044(15)
C9 0.093(3) 0.0498(19) 0.068(2) -0.0076(19) 0.001(2) -0.0049(16)
C10 0.0472(19) 0.0471(18) 0.065(2) 0.0049(14) -0.0134(17) 0.0164(15)
C11 0.087(3) 0.085(3) 0.060(2) 0.004(2) 0.002(2) 0.0078(19)

loop_
_atom_type_symbol
_atom_type_description
_atom_type_scat_dispersion_real
_atom_type_scat_dispersion_imag
_atom_type_scat_source
C C 0.0033 0.0016 'International Tables Vol C Tables 4.2.6.8 and 6.1.1.4'
H H 0.0000 0.0000 'International Tables Vol C Tables 4.2.6.8 and 6.1.1.4'
O O 0.0106 0.0060 'International Tables Vol C Tables 4.2.6.8 and 6.1.1.4'
Mg Mg 0.0486 0.0363 'International Tables Vol C Tables 4.2.6.8 and 6.1.1.4'
Br Br -0.2901 2.4595 'International Tables Vol C Tables 4.2.6.8 and 6.1.1.4'

loop_
_exptl_crystal_face_index_h
_exptl_crystal_face_index_k
_exptl_crystal_face_index_l
_exptl_crystal_face_perp_dist
0.00 2.00 -3.00 0.1170
0.00 0.00 1.00 0.1820
0.00 1.00 3.00 0.1760
0.00 -1.00 -3.00 0.1800
2.00 3.00 -2.00 0.1070
2.00 1.00 1.00 0.0850
-3.00 3.00 -1.00 0.1180
0.00 -3.00 1.00 0.1080
1.00 -2.00 -3.00 0.1780
2.00 -2.00 -3.00 0.1470
-2.00 -1.00 2.00 0.1290
-2.00 2.00 3.00 0.1590
-3.00 1.00 0.00 0.0900
-3.00 -1.00 0.00 0.0920
2.00 -3.00 3.00 0.1240
0.00 1.00 0.00 0.1510
-2.00 3.00 -3.00 0.1110
1.00 1.00 -3.00 0.1240
2.00 -3.00 0.00 0.1210
1.00 2.00 3.00 0.1590

loop_
_geom_angle_atom_site_label_1
_geom_angle_atom_site_label_2
_geom_angle_atom_site_label_3
_geom_angle_site_symmetry_1
_geom_angle_site_symmetry_3
_geom_angle
O1 Mg1 C7 . . 113.26(9)
O1 Mg1 Br1 . 3_765 105.34(6)
C7 Mg1 Br1 . 3_765 121.26(9)
O1 Mg1 Br1 . . 102.71(6)
C7 Mg1 Br1 . . 116.84(8)
Br1 Mg1 Br1 3_765 . 94.50(3)
O1 Mg1 Mg1 . 3_765 110.90(6)
C7 Mg1 Mg1 . 3_765 135.62(8)
Br1 Mg1 Mg1 3_765 3_765 47.51(2)
Br1 Mg1 Mg1 . 3_765 47.00(2)
Mg1 Br1 Mg1 3_765 . 85.50(3)
C8 O1 C10 . . 114.8(2)
C8 O1 Mg1 . . 124.43(16)
C10 O1 Mg1 . . 116.89(15)
C2 C1 C6 . . 115.8(3)
C2 C1 C7 . . 122.7(3)
C6 C1 C7 . . 121.5(3)
C3 C2 C1 . . 121.7(3)
C3 C2 H2 . . 119.1
C1 C2 H2 . . 119.1
C4 C3 C2 . . 120.5(3)
C4 C3 H3 . . 119.7
C2 C3 H3 . . 119.7
C3 C4 C5 . . 119.6(3)
C3 C4 H4 . . 120.2
C5 C4 H4 . . 120.2
C4 C5 C6 . . 120.3(3)
C4 C5 H5 . . 119.8
C6 C5 H5 . . 119.8
C5 C6 C1 . . 122.0(3)
C5 C6 H6 . . 119.0
C1 C6 H6 . . 119.0
C1 C7 Mg1 . . 110.56(17)
C1 C7 H7A . . 109.5
Mg1 C7 H7A . . 109.5
C1 C7 H7B . . 109.5
Mg1 C7 H7B . . 109.5
H7A C7 H7B . . 108.1
O1 C8 C9 . . 112.5(3)
O1 C8 H8A . . 109.1
C9 C8 H8A . . 109.1
O1 C8 H8B . . 109.1
C9 C8 H8B . . 109.1
H8A C8 H8B . . 107.8
C8 C9 H9A . . 109.5
C8 C9 H9B . . 109.5
H9A C9 H9B . . 109.5
C8 C9 H9C . . 109.5
H9A C9 H9C . . 109.5
H9B C9 H9C . . 109.5
O1 C10 C11 . . 112.2(2)
O1 C10 H10A . . 109.2
C11 C10 H10A . . 109.2
O1 C10 H10B . . 109.2
C11 C10 H10B . . 109.2
H10A C10 H10B . . 107.9
C10 C11 H11A . . 109.5
C10 C11 H11B . . 109.5
H11A C11 H11B . . 109.5
C10 C11 H11C . . 109.5
H11A C11 H11C . . 109.5
H11B C11 H11C . . 109.5

loop_
_geom_bond_atom_site_label_1
_geom_bond_atom_site_label_2
_geom_bond_site_symmetry_2
_geom_bond_distance
_geom_bond_publ_flag
Mg1 O1 . 2.0006(18) y
Mg1 C7 . 2.115(3) y
Mg1 Br1 3_765 2.5448(9) y
Mg1 Br1 . 2.5659(9) y
Mg1 Mg1 3_765 3.4690(17) ?
Br1 Mg1 3_765 2.5448(9) ?
O1 C8 . 1.456(3) ?
O1 C10 . 1.458(3) ?
C1 C2 . 1.396(4) ?
C1 C6 . 1.401(3) ?
C1 C7 . 1.482(3) ?
C2 C3 . 1.385(4) ?
C2 H2 . 0.9500 ?
C3 C4 . 1.358(4) ?
C3 H3 . 0.9500 ?
C4 C5 . 1.371(4) ?
C4 H4 . 0.9500 ?
C5 C6 . 1.373(4) ?
C5 H5 . 0.9500 ?
C6 H6 . 0.9500 ?
C7 H7A . 0.9900 ?
C7 H7B . 0.9900 ?
C8 C9 . 1.474(4) ?
C8 H8A . 0.9900 ?
C8 H8B . 0.9900 ?
C9 H9A . 0.9800 ?
C9 H9B . 0.9800 ?
C9 H9C . 0.9800 ?
C10 C11 . 1.490(4) ?
C10 H10A . 0.9900 ?
C10 H10B . 0.9900 ?
C11 H11A . 0.9800 ?
C11 H11B . 0.9800 ?
C11 H11C . 0.9800 ?
